data_4002649
loop_
_publ_author_name
'Plevert, J.'
'Yaghi, O.M.'
'Gentz, T.M.'
'O'Keeffe, M.'
'Groy, T.L.'

_publ_section_title
;
 Layered structures constructed from new linkages of Ge7 (O, OH, F)19
 clusters
;
_journal_name_full 'Chemistry of Materials (1,1989-)'
_journal_page_first 714
_journal_page_last 718
_journal_volume 15
_journal_year 2003
_chemical_formula_sum 'C7.5 H26 F3 Ge7 N3 O15'
_chemical_name_systematic '(Ge7 O14 F3) ((C H2)5 (N H3)2)1.5 (H2 O)'
_space_group_IT_number 15
_symmetry_space_group_name_Hall '-C 2yc'
_symmetry_space_group_name_H-M 'C 1 2/c 1'
_cell_angle_alpha 90
_cell_angle_beta 99.6837
_cell_angle_gamma 90
_cell_formula_units_Z 8
_cell_length_a 16.318
_cell_length_b 16.6125
_cell_length_c 17.8898
_cell_volume 4780.516
_citation_journal_id_ASTM CMATEX
_cod_data_source_file Plevert_CMATEX_2003_471.cif
_cod_data_source_block C7.5H26F3Ge7N3O15
_cod_database_code 4002649

loop_
_symmetry_equiv_pos_as_xyz
x,y,z
-x,y,-z+1/2
-x,-y,-z
x,-y,z-1/2
x+1/2,y+1/2,z
-x+1/2,y+1/2,-z+1/2
-x+1/2,-y+1/2,-z
x+1/2,-y+1/2,z-1/2

loop_
_atom_site_label
_atom_site_type_symbol
_atom_site_fract_x
_atom_site_fract_y
_atom_site_fract_z
_atom_site_occupancy
_atom_site_U_iso_or_equiv
O6 O-2 0.191 0.2032 0.0757 1 0.0
Ge2 Ge+4 0.238 -0.0053 0.1788 1 0.0
C2 C 0.0112 0.4357 0.1763 1 0.0
O3 O-2 0.0685 0.1555 0.1668 1 0.0
C6 C 0.4866 0.3826 0.4699 1 0.0
O15 O-2 0.3752 0.1573 0.3023 1 0.0
O13 O-2 0.1594 0.0894 0.3088 1 0.0
O7 O-2 0.1323 0.0079 0.1719 1 0.0
O14 O-2 0.2446 0.2216 0.3441 1 0.0
O11 O-2 0.5 0.2465 0.25 1 0.0
C1 C 0.0422 0.4912 0.1207 1 0.0
O8 O-2 0.3311 0.3017 0.2411 1 0.0
Ge4 Ge+4 0.247 0.3052 0.2855 1 0.0
C5 C 0.5491 0.3889 0.4186 1 0.0
Ge6 Ge+4 0.28 0.1458 0.0986 1 0.0
C7 C 0.4308 0.3092 0.4586 1 0.0
F1 F-1 0.292 0.0815 0.3974 1 0.0
Ge7 Ge+4 0.1381 0.2284 0.1473 1 0.0
O5 O-2 0.3749 0.1918 0.1401 1 0.0
Ge5 Ge+4 0.3974 0.2237 0.2344 1 0.0
O2 O-2 0.2789 0.0411 0.1066 1 0.0
O12 O-2 0.2922 0.0189 0.2679 1 0.0
N1 N 0.0029 0.5658 0.0806 1 0.0
O4 O-2 0.1621 0.3067 0.2117 1 0.0
C4 C 0.6186 0.4478 0.4263 1 0.0
N2 N 0.6967 0.4313 0.3959 1 0.0
O16 O-2 0.1344 0.377 0.4613 1 0.0
N3 N 0.3882 0.2963 0.5883 1 0.0
O10 O-2 0 0.0347 0.25 1 0.0
F2 F-1 0.309 0.1438 0.0056 1 0.0
C3 C 0 0.4673 0.25 1 0.0
F3 F-1 0.0606 0.2833 0.089 1 0.0
O9 O-2 0.2568 -0.106 0.1661 1 0.0
Ge1 Ge+4 0.2676 0.121 0.3033 1 0.0
C8 C 0.3614 0.3042 0.5036 1 0.0
Ge3 Ge+4 0.0889 0.0735 0.2279 1 0.0
O1 O-2 0.228 0.1678 0.2027 1 0.0
